data_7051071
loop_
_publ_author_name
'Coles, Simon J.'
'Durran, Sean E.'
'Hursthouse, Michael B.'
'Slawin, Alexandra M. Z.'
'Smith, Martin B.'

_publ_section_title
;
 Late transition metal complexes of a new P-N ligand
 Ph~2~PCH~2~N(H)C~5~H~3~(Cl-5)N: synthesis and structural studies
;
_journal_issue 3
_journal_name_full 'New Journal of Chemistry'
_journal_page_first 416
_journal_page_last 422
_journal_paper_doi 10.1039/b008502m
_journal_volume 25
_journal_year 2001
_chemical_formula_sum 'C36 H32 B2 Cl2 F8 N4 P2 Pt'
_chemical_formula_weight 1022.21
_space_group_IT_number 14
_symmetry_cell_setting monoclinic
_symmetry_space_group_name_Hall '-P 2ybc'
_symmetry_space_group_name_H-M 'P 1 21/c 1'
_atom_sites_solution_hydrogens geom
_atom_sites_solution_primary direct
_atom_sites_solution_secondary difmap
_audit_creation_method SHELXL-97
_cell_angle_alpha 90.00
_cell_angle_beta 93.9540(5)
_cell_angle_gamma 90.00
_cell_formula_units_Z 4
_cell_length_a 12.82140(10)
_cell_length_b 18.0482(2)
_cell_length_c 17.5951(2)
_cell_measurement_reflns_used 45264
_cell_measurement_temperature 150(2)
_cell_measurement_theta_max 27.49
_cell_measurement_theta_min 1.95
_cell_volume 4061.87(7)
_computing_structure_refinement 'SHELXL-97 (Sheldrick, 1997)'
_computing_structure_solution 'SHELXS-97 (Sheldrick, 1990)'
_diffrn_ambient_temperature 150(2)
_diffrn_detector_area_resol_mean 9.091
_diffrn_measured_fraction_theta_full 0.980
_diffrn_measured_fraction_theta_max 0.980
_diffrn_measurement_device_type 'Nonius KappaCCD'
_diffrn_measurement_method 'Phi + omega scans'
_diffrn_radiation_monochromator graphite
_diffrn_radiation_source 'Nonius FR591 rotating anode'
_diffrn_radiation_type MoK\a
_diffrn_radiation_wavelength 0.71073
_diffrn_reflns_av_R_equivalents 0.0668
_diffrn_reflns_av_sigmaI/netI 0.0444
_diffrn_reflns_limit_h_max 16
_diffrn_reflns_limit_h_min -16
_diffrn_reflns_limit_k_max 23
_diffrn_reflns_limit_k_min -20
_diffrn_reflns_limit_l_max 22
_diffrn_reflns_limit_l_min -22
_diffrn_reflns_number 45264
_diffrn_reflns_theta_full 27.49
_diffrn_reflns_theta_max 27.49
_diffrn_reflns_theta_min 1.95
_exptl_absorpt_coefficient_mu 3.734
_exptl_absorpt_correction_T_max 0.838
_exptl_absorpt_correction_T_min 0.600
_exptl_absorpt_correction_type 'Semi empirical from equivalents'
_exptl_crystal_colour colourless
_exptl_crystal_density_diffrn 1.672
_exptl_crystal_density_method 'not measured'
_exptl_crystal_description plate
_exptl_crystal_F_000 2000
_exptl_crystal_size_max 0.2
_exptl_crystal_size_mid 0.15
_exptl_crystal_size_min 0.05
_geom_special_details
; 
 All esds (except the esd in the dihedral angle between two l.s. planes) 
 are estimated using the full covariance matrix.  The cell esds are taken 
 into account individually in the estimation of esds in distances, angles 
 and torsion angles; correlations between esds in cell parameters are only 
 used when they are defined by crystal symmetry.  An approximate (isotropic) 
 treatment of cell esds is used for estimating esds involving l.s. planes. 
;
_refine_diff_density_max 1.694
_refine_diff_density_min -2.118
_refine_diff_density_rms 0.158
_refine_ls_extinction_coef ?
_refine_ls_extinction_method none
_refine_ls_goodness_of_fit_ref 0.958
_refine_ls_hydrogen_treatment riding
_refine_ls_matrix_type full
_refine_ls_number_parameters 505
_refine_ls_number_reflns 9139
_refine_ls_number_restraints 0
_refine_ls_restrained_S_all 0.958
_refine_ls_R_factor_all 0.0534
_refine_ls_R_factor_gt 0.0430
_refine_ls_shift/su_max 0.153
_refine_ls_shift/su_mean 0.004
_refine_ls_structure_factor_coef Fsqd
_refine_ls_weighting_details 'calc w=1/[\s^2^(Fo^2^)+(0.1000P)^2^+0.0000P] where P=(Fo^2^+2Fc^2^)/3'
_refine_ls_weighting_scheme calc
_refine_ls_wR_factor_gt 0.1176
_refine_ls_wR_factor_ref 0.1251
_refine_special_details
; 
 Refinement of F^2^ against ALL reflections.  The weighted R-factor wR and 
 goodness of fit S are based on F^2^, conventional R-factors R are based 
 on F, with F set to zero for negative F^2^. The threshold expression of 
 F^2^ > 2sigma(F^2^) is used only for calculating R-factors(gt) etc. and is 
 not relevant to the choice of reflections for refinement.  R-factors based 
 on F^2^ are statistically about twice as large as those based on F, and R- 
 factors based on ALL data will be even larger. 
;
_reflns_number_gt 7859
_reflns_number_total 9139
_reflns_threshold_expression >2sigma(I)
_cod_data_source_file b008502m.txt
_cod_data_source_block s92
_cod_depositor_comments
;
 Adding additional information from the original data file.

 Antanas Vaitkus,
 2017-02-09

The following automatic conversions were performed:
'_symmetry_cell_setting' value 'Monoclinic' changed to 'monoclinic'
according to '/home/saulius/struct/CIF-dictionaries/cif_core.dic'
dictionary named 'cif_core.dic' version 2.4.1 from 2010-06-29.

Automatic conversion script
Id: cif_fix_enum 1527 2010-12-29 10:47:43Z saulius 
;
_cod_original_sg_symbol_H-M 'P 21/c'
_cod_database_code 7051071

loop_
_symmetry_equiv_pos_as_xyz
'x, y, z'
'-x, y+1/2, -z+1/2'
'-x, -y, -z'
'x, -y-1/2, z-1/2'

loop_
_atom_site_label
_atom_site_type_symbol
_atom_site_fract_x
_atom_site_fract_y
_atom_site_fract_z
_atom_site_U_iso_or_equiv
_atom_site_adp_type
_atom_site_occupancy
_atom_site_symmetry_multiplicity
_atom_site_calc_flag
_atom_site_refinement_flags
_atom_site_disorder_assembly
_atom_site_disorder_group
Pt1 Pt 0.742265(11) 0.927609(9) 0.209721(8) 0.02132(8) Uani 1 1 d . . .
P1 P 0.60631(8) 0.87377(6) 0.25964(6) 0.0243(2) Uani 1 1 d . . .
P2 P 0.83071(8) 0.96250(6) 0.31751(6) 0.0244(2) Uani 1 1 d . . .
Cl1 Cl 0.67596(11) 1.05990(8) -0.07405(8) 0.0472(3) Uani 1 1 d . . .
Cl2 Cl 1.00986(12) 0.83464(12) -0.00473(10) 0.0755(6) Uani 1 1 d . . .
F1 F 0.6497(4) 1.2149(3) 0.1066(2) 0.0987(17) Uani 1 1 d . . .
F2 F 0.6741(4) 1.1031(2) 0.1662(3) 0.0925(14) Uani 1 1 d . . .
F3 F 0.5655(5) 1.1836(3) 0.2052(4) 0.141(3) Uani 1 1 d . . .
F4 F 0.7348(3) 1.2108(3) 0.2185(2) 0.0830(15) Uani 1 1 d . . .
F5 F -0.0978(3) 0.6294(2) 0.1312(2) 0.0702(10) Uani 1 1 d . . .
F6 F -0.1648(6) 0.7439(3) 0.1615(3) 0.091(2) Uani 0.70 1 d P . .
F6' F -0.2501(5) 0.6596(4) 0.1726(4) 0.0216(16) Uani 0.30 1 d P . .
F7 F -0.0179(7) 0.7263(4) 0.1706(4) 0.160(3) Uani 1 1 d . . .
F8 F -0.1083(3) 0.66386(18) 0.25364(18) 0.0578(9) Uani 1 1 d . . .
N1 N 0.5454(3) 0.8198(2) 0.1178(2) 0.0329(8) Uani 1 1 d . . .
H1 H 0.4928 0.7958 0.0973 0.039 Uiso 1 1 calc R . .
N2 N 0.6595(3) 0.92088(19) 0.1001(2) 0.0231(8) Uani 1 1 d . . .
N3 N 0.9476(3) 1.0534(2) 0.2312(2) 0.0379(9) Uani 1 1 d . . .
H3 H 0.9925 1.0889 0.2327 0.045 Uiso 1 1 calc R . .
N4 N 0.8830(3) 0.9515(2) 0.1572(2) 0.0280(7) Uani 1 1 d . . .
B1 B 0.6587(5) 1.1766(3) 0.1731(4) 0.0427(14) Uani 1 1 d . . .
B2 B -0.1257(7) 0.6825(4) 0.1787(4) 0.065(2) Uani 1 1 d . . .
C1 C 0.4853(4) 0.9250(2) 0.2633(3) 0.0274(10) Uani 1 1 d . . .
C2 C 0.3921(4) 0.8869(3) 0.2747(3) 0.0375(11) Uani 1 1 d . . .
H2 H 0.3922 0.8357 0.2809 0.045 Uiso 1 1 calc R . .
C3 C 0.3013(4) 0.9261(3) 0.2767(3) 0.0472(15) Uani 1 1 d . . .
H3 H 0.2393 0.9014 0.2846 0.057 Uiso 1 1 calc R . .
C4 C 0.3006(4) 1.0027(4) 0.2668(3) 0.0463(14) Uani 1 1 d . . .
H4 H 0.2381 1.0288 0.2678 0.056 Uiso 1 1 calc R . .
C5 C 0.3912(4) 1.0397(3) 0.2557(3) 0.0405(12) Uani 1 1 d . . .
H5 H 0.3907 1.0910 0.2502 0.049 Uiso 1 1 calc R . .
C6 C 0.4847(3) 1.0004(3) 0.2526(2) 0.0318(10) Uani 1 1 d . . .
H6 H 0.5462 1.0251 0.2434 0.038 Uiso 1 1 calc R . .
C7 C 0.6355(3) 0.8272(2) 0.3493(2) 0.0284(9) Uani 1 1 d . . .
C8 C 0.5805(4) 0.8386(3) 0.4127(3) 0.0347(10) Uani 1 1 d . . .
H8 H 0.5210 0.8683 0.4093 0.042 Uiso 1 1 calc R . .
C9 C 0.6132(4) 0.8060(3) 0.4814(3) 0.0448(13) Uani 1 1 d . . .
H9 H 0.5768 0.8148 0.5245 0.054 Uiso 1 1 calc R . .
C10 C 0.7001(4) 0.7602(3) 0.4860(3) 0.0451(13) Uani 1 1 d . . .
H10 H 0.7231 0.7393 0.5325 0.054 Uiso 1 1 calc R . .
C11 C 0.7528(4) 0.7456(3) 0.4219(3) 0.0449(13) Uani 1 1 d . . .
H11 H 0.8095 0.7132 0.4247 0.054 Uiso 1 1 calc R . .
C12 C 0.7214(3) 0.7790(3) 0.3540(3) 0.0350(10) Uani 1 1 d . . .
H12 H 0.7572 0.7695 0.3108 0.042 Uiso 1 1 calc R . .
C13 C 0.5805(4) 0.7963(2) 0.1936(3) 0.0316(10) Uani 1 1 d . . .
H13A H 0.6439 0.7673 0.1911 0.038 Uiso 1 1 calc R . .
H13B H 0.5277 0.7644 0.2134 0.038 Uiso 1 1 calc R . .
C14 C 0.5827(3) 0.8734(2) 0.0748(2) 0.0283(9) Uani 1 1 d . . .
C15 C 0.5369(4) 0.8798(3) -0.0016(3) 0.0361(11) Uani 1 1 d . . .
H15 H 0.4862 0.8461 -0.0195 0.043 Uiso 1 1 calc R . .
C16 C 0.5667(4) 0.9341(3) -0.0479(3) 0.0380(12) Uani 1 1 d . . .
H16 H 0.5378 0.9379 -0.0977 0.046 Uiso 1 1 calc R . .
C17 C 0.6418(3) 0.9844(3) -0.0194(2) 0.0335(10) Uani 1 1 d . . .
C18 C 0.6860(3) 0.9763(3) 0.0521(2) 0.0301(9) Uani 1 1 d . . .
H18 H 0.7369 1.0101 0.0696 0.036 Uiso 1 1 calc R . .
C19 C 0.9455(3) 0.9101(3) 0.3477(3) 0.0286(9) Uani 1 1 d . . .
C20 C 1.0140(4) 0.9347(3) 0.4066(3) 0.0372(12) Uani 1 1 d . . .
H20 H 1.0023 0.9803 0.4290 0.045 Uiso 1 1 calc R . .
C21 C 1.0988(4) 0.8930(3) 0.4324(3) 0.0416(12) Uani 1 1 d . . .
H21 H 1.1438 0.9101 0.4723 0.050 Uiso 1 1 calc R . .
C22 C 1.1172(4) 0.8239(3) 0.3981(3) 0.0407(12) Uani 1 1 d . . .
H22 H 1.1730 0.7944 0.4160 0.049 Uiso 1 1 calc R . .
C23 C 1.0511(4) 0.8011(3) 0.3377(3) 0.0379(11) Uani 1 1 d . . .
H23 H 1.0646 0.7566 0.3134 0.045 Uiso 1 1 calc R . .
C24 C 0.9659(3) 0.8423(3) 0.3124(3) 0.0304(9) Uani 1 1 d . . .
H24 H 0.9217 0.8254 0.2720 0.036 Uiso 1 1 calc R . .
C25 C 0.7606(3) 0.9825(2) 0.4002(2) 0.0263(9) Uani 1 1 d . . .
C26 C 0.7797(4) 0.9460(3) 0.4692(3) 0.0325(10) Uani 1 1 d . . .
H26 H 0.8323 0.9105 0.4743 0.039 Uiso 1 1 calc R . .
C27 C 0.7211(4) 0.9617(3) 0.5307(3) 0.0404(11) Uani 1 1 d . . .
H27 H 0.7335 0.9359 0.5761 0.048 Uiso 1 1 calc R . .
C28 C 0.6450(4) 1.0153(3) 0.5244(3) 0.0425(12) Uani 1 1 d . . .
H28 H 0.6063 1.0261 0.5658 0.051 Uiso 1 1 calc R . .
C29 C 0.6258(4) 1.0536(3) 0.4562(3) 0.0414(12) Uani 1 1 d . . .
H29 H 0.5749 1.0904 0.4522 0.050 Uiso 1 1 calc R . .
C30 C 0.6825(4) 1.0369(3) 0.3944(3) 0.0376(11) Uani 1 1 d . . .
H30 H 0.6686 1.0619 0.3486 0.045 Uiso 1 1 calc R . .
C31 C 0.8756(4) 1.0540(3) 0.2909(3) 0.0330(10) Uani 1 1 d . . .
H31A H 0.8154 1.0838 0.2742 0.040 Uiso 1 1 calc R . .
H31B H 0.9094 1.0776 0.3356 0.040 Uiso 1 1 calc R . .
C32 C 0.9542(4) 1.0046(3) 0.1735(3) 0.0340(10) Uani 1 1 d . . .
C33 C 1.0429(4) 1.0117(4) 0.1287(3) 0.0541(16) Uani 1 1 d . . .
H33 H 1.0892 1.0509 0.1375 0.065 Uiso 1 1 calc R . .
C34 C 1.0595(4) 0.9621(4) 0.0744(3) 0.0627(18) Uani 1 1 d . . .
H34 H 1.1165 0.9669 0.0449 0.075 Uiso 1 1 calc R . .
C35 C 0.9880(4) 0.9015(4) 0.0622(3) 0.0510(14) Uani 1 1 d . . .
C36 C 0.9031(4) 0.8998(3) 0.1024(3) 0.0376(11) Uani 1 1 d . . .
H36 H 0.8551 0.8617 0.0929 0.045 Uiso 1 1 calc R . .

loop_
_atom_site_aniso_label
_atom_site_aniso_U_11
_atom_site_aniso_U_22
_atom_site_aniso_U_33
_atom_site_aniso_U_23
_atom_site_aniso_U_13
_atom_site_aniso_U_12
Pt1 0.02167(12) 0.02314(12) 0.01886(12) -0.00060(5) -0.00071(7) -0.00086(5)
P1 0.0261(5) 0.0248(6) 0.0220(5) 0.0011(4) 0.0013(4) -0.0004(4)
P2 0.0255(5) 0.0272(6) 0.0200(5) -0.0019(4) -0.0016(4) 0.0000(4)
Cl1 0.0391(7) 0.0678(9) 0.0352(7) 0.0231(6) 0.0057(5) 0.0073(6)
Cl2 0.0428(8) 0.1227(16) 0.0626(10) -0.0445(10) 0.0141(7) 0.0081(9)
F1 0.117(4) 0.104(4) 0.068(3) 0.034(2) -0.038(3) -0.042(3)
F2 0.118(4) 0.045(2) 0.115(4) -0.017(2) 0.012(3) 0.012(2)
F3 0.117(4) 0.099(4) 0.219(7) -0.015(4) 0.093(5) -0.002(3)
F4 0.085(3) 0.076(3) 0.081(3) -0.007(2) -0.041(3) -0.022(2)
F5 0.073(2) 0.067(2) 0.070(2) -0.0273(19) -0.0026(19) 0.0108(19)
F6 0.167(6) 0.070(4) 0.034(2) 0.016(2) 0.001(3) 0.085(4)
F6' 0.014(3) 0.020(4) 0.030(4) -0.004(3) 0.001(3) -0.003(3)
F7 0.215(8) 0.143(6) 0.125(5) -0.028(4) 0.032(5) -0.054(6)
F8 0.072(2) 0.055(2) 0.0459(18) 0.0091(15) -0.0038(16) 0.0272(17)
N1 0.039(2) 0.031(2) 0.028(2) -0.0051(16) -0.0045(16) -0.0050(17)
N2 0.0216(18) 0.027(2) 0.0201(18) -0.0005(13) 0.0007(14) 0.0037(13)
N3 0.041(2) 0.040(2) 0.033(2) -0.0030(18) -0.0001(18) -0.0155(19)
N4 0.0218(17) 0.038(2) 0.0239(18) -0.0009(16) -0.0021(14) -0.0011(16)
B1 0.043(3) 0.038(3) 0.045(3) -0.007(3) -0.005(3) -0.003(3)
B2 0.100(6) 0.051(4) 0.040(4) -0.013(3) -0.010(4) 0.021(4)
C1 0.024(2) 0.036(3) 0.021(2) 0.0028(16) 0.0009(18) 0.0037(16)
C2 0.035(2) 0.049(3) 0.029(2) 0.007(2) 0.0013(19) -0.003(2)
C3 0.028(3) 0.081(5) 0.033(3) 0.001(2) 0.007(2) -0.003(2)
C4 0.034(3) 0.081(4) 0.024(2) 0.000(2) 0.002(2) 0.019(3)
C5 0.045(3) 0.046(3) 0.030(2) -0.001(2) 0.001(2) 0.020(2)
C6 0.029(2) 0.039(3) 0.028(2) -0.0012(19) 0.0005(18) 0.0005(19)
C7 0.027(2) 0.027(2) 0.030(2) 0.0059(17) 0.0008(17) -0.0061(17)
C8 0.040(3) 0.036(3) 0.027(2) 0.0062(19) 0.0012(19) 0.000(2)
C9 0.055(3) 0.052(3) 0.028(3) 0.013(2) 0.005(2) -0.003(3)
C10 0.045(3) 0.051(3) 0.038(3) 0.022(2) -0.005(2) -0.005(2)
C11 0.034(3) 0.042(3) 0.058(3) 0.018(3) -0.005(2) -0.001(2)
C12 0.033(2) 0.036(3) 0.036(3) 0.008(2) 0.0018(19) 0.002(2)
C13 0.035(2) 0.027(2) 0.033(2) 0.0003(18) -0.0001(19) -0.0031(19)
C14 0.027(2) 0.031(2) 0.027(2) -0.0061(17) -0.0032(17) 0.0033(18)
C15 0.034(2) 0.048(3) 0.026(2) -0.010(2) -0.0076(19) 0.003(2)
C16 0.033(3) 0.059(4) 0.022(2) -0.003(2) 0.000(2) 0.011(2)
C17 0.026(2) 0.050(3) 0.025(2) 0.0073(19) 0.0036(17) 0.013(2)
C18 0.027(2) 0.036(2) 0.027(2) 0.0042(18) 0.0029(17) 0.0033(18)
C19 0.024(2) 0.038(2) 0.024(2) -0.0004(18) -0.0001(17) -0.0029(19)
C20 0.035(3) 0.042(3) 0.034(3) -0.0095(19) -0.008(2) -0.0005(19)
C21 0.034(2) 0.051(3) 0.038(3) -0.005(2) -0.012(2) -0.002(2)
C22 0.028(2) 0.048(3) 0.045(3) 0.008(2) -0.004(2) 0.005(2)
C23 0.032(2) 0.037(3) 0.045(3) -0.008(2) 0.000(2) 0.002(2)
C24 0.027(2) 0.035(2) 0.030(2) -0.0047(18) 0.0034(17) 0.0002(18)
C25 0.029(2) 0.025(2) 0.024(2) -0.0042(16) -0.0004(16) 0.0005(17)
C26 0.031(2) 0.035(2) 0.031(2) 0.0008(19) -0.0016(19) 0.005(2)
C27 0.046(3) 0.050(3) 0.025(2) 0.003(2) -0.001(2) 0.003(2)
C28 0.040(3) 0.060(3) 0.028(2) -0.010(2) 0.005(2) 0.009(2)
C29 0.037(3) 0.045(3) 0.041(3) -0.006(2) 0.000(2) 0.021(2)
C30 0.040(3) 0.046(3) 0.026(2) -0.002(2) -0.0046(19) 0.008(2)
C31 0.033(2) 0.029(2) 0.036(3) -0.004(2) -0.002(2) -0.006(2)
C32 0.032(2) 0.041(3) 0.028(2) 0.004(2) -0.0036(18) -0.008(2)
C33 0.035(3) 0.090(5) 0.038(3) -0.003(3) 0.004(2) -0.025(3)
C34 0.027(3) 0.116(6) 0.046(3) -0.018(4) 0.013(2) -0.017(3)
C35 0.030(3) 0.089(4) 0.034(3) -0.017(3) 0.005(2) -0.001(3)
C36 0.030(2) 0.046(3) 0.036(3) -0.005(2) -0.001(2) 0.004(2)

loop_
_atom_type_symbol
_atom_type_description
_atom_type_scat_dispersion_real
_atom_type_scat_dispersion_imag
_atom_type_scat_source
C C 0.0033 0.0016 'International Tables Vol C Tables 4.2.6.8 and 6.1.1.4'
H H 0.0000 0.0000 'International Tables Vol C Tables 4.2.6.8 and 6.1.1.4'
B B 0.0013 0.0007 'International Tables Vol C Tables 4.2.6.8 and 6.1.1.4'
N N 0.0061 0.0033 'International Tables Vol C Tables 4.2.6.8 and 6.1.1.4'
F F 0.0171 0.0103 'International Tables Vol C Tables 4.2.6.8 and 6.1.1.4'
P P 0.1023 0.0942 'International Tables Vol C Tables 4.2.6.8 and 6.1.1.4'
Cl Cl 0.1484 0.1585 'International Tables Vol C Tables 4.2.6.8 and 6.1.1.4'
Pt Pt -1.7033 8.3905 'International Tables Vol C Tables 4.2.6.8 and 6.1.1.4'

loop_
_geom_angle_atom_site_label_1
_geom_angle_atom_site_label_2
_geom_angle_atom_site_label_3
_geom_angle
_geom_angle_site_symmetry_1
_geom_angle_site_symmetry_3
_geom_angle_publ_flag
N4 Pt1 N2 90.15(14) . . ?
N4 Pt1 P1 165.83(11) . . ?
N2 Pt1 P1 88.74(11) . . ?
N4 Pt1 P2 85.14(10) . . ?
N2 Pt1 P2 166.69(9) . . ?
P1 Pt1 P2 98.83(4) . . ?
C7 P1 C1 109.5(2) . . ?
C7 P1 C13 102.5(2) . . ?
C1 P1 C13 107.1(2) . . ?
C7 P1 Pt1 115.29(14) . . ?
C1 P1 Pt1 119.12(15) . . ?
C13 P1 Pt1 101.25(15) . . ?
C25 P2 C19 108.2(2) . . ?
C25 P2 C31 102.1(2) . . ?
C19 P2 C31 106.6(2) . . ?
C25 P2 Pt1 119.38(14) . . ?
C19 P2 Pt1 117.38(16) . . ?
C31 P2 Pt1 100.85(16) . . ?
C14 N1 C13 129.5(4) . . ?
C14 N2 C18 117.7(4) . . ?
C14 N2 Pt1 129.4(3) . . ?
C18 N2 Pt1 112.7(3) . . ?
C32 N3 C31 128.9(4) . . ?
C32 N4 C36 118.4(4) . . ?
C32 N4 Pt1 129.6(3) . . ?
C36 N4 Pt1 111.8(3) . . ?
F2 B1 F1 115.3(5) . . ?
F2 B1 F3 105.4(5) . . ?
F1 B1 F3 106.6(6) . . ?
F2 B1 F4 113.3(5) . . ?
F1 B1 F4 106.8(5) . . ?
F3 B1 F4 109.1(6) . . ?
F6 B2 F5 127.4(6) . . ?
F6 B2 F8 119.3(6) . . ?
F5 B2 F8 113.3(6) . . ?
F6 B2 F7 82.8(7) . . ?
F5 B2 F7 91.7(6) . . ?
F8 B2 F7 97.1(6) . . ?
F6 B2 F6' 80.4(7) . . ?
F5 B2 F6' 94.6(6) . . ?
F8 B2 F6' 95.4(6) . . ?
F7 B2 F6' 162.6(7) . . ?
C6 C1 C2 120.5(4) . . ?
C6 C1 P1 119.9(4) . . ?
C2 C1 P1 119.6(3) . . ?
C3 C2 C1 119.1(5) . . ?
C2 C3 C4 120.6(5) . . ?
C5 C4 C3 120.3(5) . . ?
C4 C5 C6 119.8(5) . . ?
C1 C6 C5 119.7(5) . . ?
C8 C7 C12 119.4(4) . . ?
C8 C7 P1 123.6(3) . . ?
C12 C7 P1 117.0(3) . . ?
C7 C8 C9 120.2(5) . . ?
C8 C9 C10 119.9(5) . . ?
C11 C10 C9 120.3(5) . . ?
C12 C11 C10 119.7(5) . . ?
C11 C12 C7 120.3(5) . . ?
N1 C13 P1 113.1(3) . . ?
N1 C14 N2 123.5(4) . . ?
N1 C14 C15 116.8(4) . . ?
N2 C14 C15 119.8(4) . . ?
C16 C15 C14 120.8(4) . . ?
C15 C16 C17 118.4(4) . . ?
C18 C17 C16 119.9(5) . . ?
C18 C17 Cl1 119.6(4) . . ?
C16 C17 Cl1 120.4(3) . . ?
C17 C18 N2 123.3(4) . . ?
C20 C19 C24 118.8(4) . . ?
C20 C19 P2 121.1(4) . . ?
C24 C19 P2 120.1(3) . . ?
C21 C20 C19 121.3(5) . . ?
C20 C21 C22 119.6(4) . . ?
C23 C22 C21 118.9(4) . . ?
C24 C23 C22 121.5(5) . . ?
C23 C24 C19 119.9(4) . . ?
C26 C25 C30 118.6(4) . . ?
C26 C25 P2 122.9(3) . . ?
C30 C25 P2 118.5(3) . . ?
C25 C26 C27 120.8(4) . . ?
C28 C27 C26 120.1(5) . . ?
C27 C28 C29 120.1(5) . . ?
C30 C29 C28 119.8(5) . . ?
C29 C30 C25 120.6(4) . . ?
N3 C31 P2 114.1(3) . . ?
N4 C32 N3 123.3(4) . . ?
N4 C32 C33 120.0(5) . . ?
N3 C32 C33 116.7(4) . . ?
C34 C33 C32 120.3(5) . . ?
C33 C34 C35 119.1(5) . . ?
C36 C35 C34 118.2(5) . . ?
C36 C35 Cl2 121.5(5) . . ?
C34 C35 Cl2 120.3(4) . . ?
C35 C36 N4 123.5(5) . . ?

loop_
_geom_bond_atom_site_label_1
_geom_bond_atom_site_label_2
_geom_bond_distance
_geom_bond_site_symmetry_2
_geom_bond_publ_flag
Pt1 N4 2.127(4) . ?
Pt1 N2 2.140(4) . ?
Pt1 P1 2.2283(11) . ?
Pt1 P2 2.2321(10) . ?
P1 C7 1.804(4) . ?
P1 C1 1.810(5) . ?
P1 C13 1.834(4) . ?
P2 C25 1.799(4) . ?
P2 C19 1.799(5) . ?
P2 C31 1.822(5) . ?
Cl1 C17 1.740(5) . ?
Cl2 C35 1.722(6) . ?
F1 B1 1.356(7) . ?
F2 B1 1.349(7) . ?
F3 B1 1.363(8) . ?
F4 B1 1.364(6) . ?
F5 B2 1.336(8) . ?
F6 B2 1.246(8) . ?
F6' B2 1.645(12) . ?
F7 B2 1.606(12) . ?
F8 B2 1.364(8) . ?
N1 C14 1.337(6) . ?
N1 C13 1.441(6) . ?
N2 C14 1.358(6) . ?
N2 C18 1.366(6) . ?
N3 C32 1.351(6) . ?
N3 C31 1.445(7) . ?
N4 C32 1.342(6) . ?
N4 C36 1.379(6) . ?
C1 C6 1.373(6) . ?
C1 C2 1.406(7) . ?
C2 C3 1.364(8) . ?
C3 C4 1.394(8) . ?
C4 C5 1.366(8) . ?
C5 C6 1.398(7) . ?
C7 C8 1.375(6) . ?
C7 C12 1.402(6) . ?
C8 C9 1.384(6) . ?
C9 C10 1.385(8) . ?
C10 C11 1.379(8) . ?
C11 C12 1.375(7) . ?
C14 C15 1.435(6) . ?
C15 C16 1.345(7) . ?
C16 C17 1.392(7) . ?
C17 C18 1.352(6) . ?
C19 C20 1.384(7) . ?
C19 C24 1.405(7) . ?
C20 C21 1.374(7) . ?
C21 C22 1.412(7) . ?
C22 C23 1.376(7) . ?
C23 C24 1.370(6) . ?
C25 C26 1.389(6) . ?
C25 C30 1.400(6) . ?
C26 C27 1.388(7) . ?
C27 C28 1.374(7) . ?
C28 C29 1.391(8) . ?
C29 C30 1.383(7) . ?
C32 C33 1.433(7) . ?
C33 C34 1.336(9) . ?
C34 C35 1.435(9) . ?
C35 C36 1.339(7) . ?
